data_1101114
loop_
_publ_author_name
'Kia, Reza'
'Mirkhani, Valiollah'
'Harkema, Sybolt'
'van Hummel, Gerrit J.'

_publ_section_title
;
 Synthesis and characterization of the 1:1 adducts of copper(I) halides with
 bidentate N,N'-bis(benzophenone)-1,2-diiminoethane Schiff base: Crystal
 structures of [Cu(bz2en)2][CuX2] (X = Br, I) complexes
;
_journal_issue 10
_journal_name_full 'Inorganica Chimica Acta'
_journal_page_first 3369
_journal_page_last 3375
_journal_paper_doi 10.5517/ccngnf5
_journal_volume 360
_journal_year 2007
_chemical_formula_moiety 'C56 H48 Cu2 I2 N4'
_chemical_formula_sum 'C56 H48 Cu2 I2 N4'
_chemical_formula_weight 1157.92
_space_group_IT_number 14
_symmetry_cell_setting monoclinic
_symmetry_space_group_name_Hall '-P 2ybc'
_symmetry_space_group_name_H-M 'P 1 21/c 1'
_cell_angle_alpha 90
_cell_angle_beta 100.82(2)
_cell_angle_gamma 90
_cell_formula_units_Z 4
_cell_length_a 12.280(2)
_cell_length_b 27.440(2)
_cell_length_c 15.130(2)
_cell_measurement_temperature 293
_cell_volume 5007.6(12)
_diffrn_ambient_temperature 293
_exptl_crystal_density_diffrn 1.536
_cod_original_sg_symbol_H-M 'P 21/c'
_cod_database_code 1101114

loop_
_symmetry_equiv_pos_as_xyz
x,y,z
-x,-y,-z
-x,y+1/2,-z+1/2
x,-y+1/2,z+1/2

loop_
_atom_site_label
_atom_site_type_symbol
_atom_site_fract_x
_atom_site_fract_y
_atom_site_fract_z
_atom_site_U_iso_or_equiv
_atom_site_occupancy
_atom_site_adp_type
_atom_site_refinement_flags_posn
_atom_site_refinement_flags_adp
_atom_site_refinement_flags_occupancy
_atom_site_disorder_assembly
_atom_site_disorder_group
_atom_site_attached_hydrogens
I1 I 0.61951(9) 0.00677(4) 0.91300(7) 0.1052 1.0000 Uani . . . . . .
I2 I 0.59644(10) 0.12192(4) 1.11430(8) 0.1135 1.0000 Uani . . . . . .
Cu3 Cu 0.89279(11) 0.13097(5) 0.67847(9) 0.0388 1.0000 Uani . . . . . .
Cu4 Cu 0.53644(16) 0.04335(7) 1.04052(12) 0.0801 1.0000 Uani . . . . . .
N1 N 0.9011(7) 0.1222(3) 0.8136(5) 0.0429 1.0000 Uani . . . . . .
N2 N 0.8613(7) 0.0566(3) 0.6717(5) 0.0462 1.0000 Uani . . . . . .
N3 N 0.7921(6) 0.1716(3) 0.5821(5) 0.0404 1.0000 Uani . . . . . .
N4 N 1.0215(6) 0.1725(3) 0.6448(5) 0.0426 1.0000 Uani . . . . . .
C1 C 0.9467(8) 0.1479(3) 0.8807(6) 0.0363 1.0000 Uani . . . . . .
C2 C 0.8665(12) 0.0723(4) 0.8294(7) 0.0770 1.0000 Uani . . . . . .
C3 C 0.8884(13) 0.0391(4) 0.7661(7) 0.0815 1.0000 Uani . . . . . .
C4 C 0.8092(8) 0.0286(3) 0.6086(6) 0.0349 1.0000 Uani . . . . . .
C5 C 0.6886(8) 0.1725(3) 0.5511(6) 0.0336 1.0000 Uani . . . . . .
C6 C 0.8689(9) 0.2008(4) 0.5371(8) 0.0716 1.0000 Uani . . . . . .
C7 C 0.9690(9) 0.2120(5) 0.5850(9) 0.0913 1.0000 Uani . . . . . .
C8 C 1.1268(7) 0.1740(3) 0.6727(6) 0.0350 1.0000 Uani . . . . . .
C11 C 0.9775(8) 0.1298(3) 0.9745(5) 0.0357 1.0000 Uani . . . . . .
C12 C 1.0716(10) 0.1038(4) 1.0010(7) 0.0575 1.0000 Uani . . . . . .
C13 C 1.0974(11) 0.0869(5) 1.0880(8) 0.0763 1.0000 Uani . . . . . .
C14 C 1.0332(14) 0.0948(5) 1.1492(8) 0.0838 1.0000 Uani . . . . . .
C15 C 0.9436(13) 0.1216(5) 1.1245(8) 0.0799 1.0000 Uani . . . . . .
C16 C 0.9112(10) 0.1399(4) 1.0367(7) 0.0643 1.0000 Uani . . . . . .
C21 C 0.9722(9) 0.2006(3) 0.8645(6) 0.0405 1.0000 Uani . . . . . .
C22 C 1.0735(8) 0.2202(4) 0.8983(6) 0.0423 1.0000 Uani . . . . . .
C23 C 1.0945(11) 0.2682(4) 0.8799(8) 0.0592 1.0000 Uani . . . . . .
C24 C 1.0121(13) 0.2965(4) 0.8300(8) 0.0704 1.0000 Uani . . . . . .
C25 C 0.9105(10) 0.2784(4) 0.7998(8) 0.0564 1.0000 Uani . . . . . .
C26 C 0.8894(9) 0.2297(4) 0.8159(7) 0.0509 1.0000 Uani . . . . . .
C31 C 0.7652(8) -0.0205(3) 0.6239(6) 0.0352 1.0000 Uani . . . . . .
C32 C 0.8063(10) -0.0605(4) 0.5839(7) 0.0540 1.0000 Uani . . . . . .
C33 C 0.7671(12) -0.1067(4) 0.5973(9) 0.0759 1.0000 Uani . . . . . .
C34 C 0.6930(15) -0.1146(5) 0.6501(10) 0.0902 1.0000 Uani . . . . . .
C35 C 0.6525(11) -0.0763(6) 0.6908(9) 0.0822 1.0000 Uani . . . . . .
C36 C 0.6880(9) -0.0280(4) 0.6776(7) 0.0584 1.0000 Uani . . . . . .
C41 C 0.7980(8) 0.0439(3) 0.5142(6) 0.0407 1.0000 Uani . . . . . .
C42 C 0.8887(10) 0.0650(4) 0.4836(7) 0.0625 1.0000 Uani . . . . . .
C43 C 0.8802(12) 0.0768(4) 0.3948(8) 0.0763 1.0000 Uani . . . . . .
C44 C 0.7812(14) 0.0693(4) 0.3354(9) 0.0759 1.0000 Uani . . . . . .
C45 C 0.6932(11) 0.0480(4) 0.3624(7) 0.0623 1.0000 Uani . . . . . .
C46 C 0.7031(9) 0.0354(3) 0.4526(7) 0.0447 1.0000 Uani . . . . . .
C51 C 0.6135(7) 0.1423(3) 0.5958(6) 0.0365 1.0000 Uani . . . . . .
C52 C 0.6299(9) 0.1396(4) 0.6896(7) 0.0505 1.0000 Uani . . . . . .
C53 C 0.5615(9) 0.1117(4) 0.7309(7) 0.0543 1.0000 Uani . . . . . .
C54 C 0.4799(10) 0.0849(4) 0.6805(9) 0.0637 1.0000 Uani . . . . . .
C55 C 0.4615(9) 0.0872(4) 0.5878(9) 0.0638 1.0000 Uani . . . . . .
C56 C 0.5279(8) 0.1155(3) 0.5436(8) 0.0476 1.0000 Uani . . . . . .
C61 C 0.6368(7) 0.2021(3) 0.4728(6) 0.0372 1.0000 Uani . . . . . .
C62 C 0.6180(9) 0.1845(4) 0.3860(7) 0.0575 1.0000 Uani . . . . . .
C63 C 0.5676(11) 0.2128(5) 0.3140(8) 0.0753 1.0000 Uani . . . . . .
C64 C 0.5353(11) 0.2581(6) 0.3296(10) 0.0825 1.0000 Uani . . . . . .
C65 C 0.5587(10) 0.2786(4) 0.4156(9) 0.0680 1.0000 Uani . . . . . .
C66 C 0.6045(8) 0.2497(4) 0.4849(8) 0.0545 1.0000 Uani . . . . . .
C71 C 1.2020(7) 0.2125(4) 0.6467(6) 0.0396 1.0000 Uani . . . . . .
C72 C 1.2892(7) 0.1964(4) 0.6053(6) 0.0447 1.0000 Uani . . . . . .
C73 C 1.3575(9) 0.2303(5) 0.5779(8) 0.0720 1.0000 Uani . . . . . .
C74 C 1.3443(10) 0.2788(5) 0.5919(8) 0.0766 1.0000 Uani . . . . . .
C75 C 1.2603(11) 0.2941(4) 0.6339(8) 0.0735 1.0000 Uani . . . . . .
C76 C 1.1891(9) 0.2624(4) 0.6600(7) 0.0514 1.0000 Uani . . . . . .
C81 C 1.1808(8) 0.1358(4) 0.7331(6) 0.0390 1.0000 Uani . . . . . .
C82 C 1.2639(10) 0.1464(4) 0.8048(8) 0.0594 1.0000 Uani . . . . . .
C83 C 1.3160(11) 0.1099(7) 0.8628(8) 0.0890 1.0000 Uani . . . . . .
C84 C 1.2833(15) 0.0632(7) 0.8469(13) 0.1075 1.0000 Uani . . . . . .
C85 C 1.2032(13) 0.0523(6) 0.7752(13) 0.0930 1.0000 Uani . . . . . .
C86 C 1.1519(9) 0.0880(4) 0.7203(8) 0.0609 1.0000 Uani . . . . . .
H21 H 0.7886 0.0722 0.8252 0.0500 1.0000 Uiso R . . . . .
H22 H 0.9016 0.0621 0.8879 0.0500 1.0000 Uiso R . . . . .
H31 H 0.9664 0.0340 0.7797 0.0500 1.0000 Uiso R . . . . .
H32 H 0.8513 0.0093 0.7722 0.0500 1.0000 Uiso R . . . . .
H61 H 0.8310 0.2294 0.5130 0.0500 1.0000 Uiso R . . . . .
H62 H 0.8848 0.1812 0.4889 0.0500 1.0000 Uiso R . . . . .
H71 H 1.0171 0.2233 0.5470 0.0500 1.0000 Uiso R . . . . .
H72 H 0.9549 0.2379 0.6233 0.0500 1.0000 Uiso R . . . . .
H12 H 1.1188 0.0975 0.9591 0.0500 1.0000 Uiso R . . . . .
H13 H 1.1636 0.0683 1.1058 0.0500 1.0000 Uiso R . . . . .
H14 H 1.0526 0.0833 1.2093 0.0500 1.0000 Uiso R . . . . .
H15 H 0.8969 0.1269 1.1671 0.0500 1.0000 Uiso R . . . . .
H16 H 0.8460 0.1591 1.0205 0.0500 1.0000 Uiso R . . . . .
H87 H 1.1290 0.2005 0.9335 0.0500 1.0000 Uiso R . . . . .
H23 H 1.1659 0.2816 0.9017 0.0500 1.0000 Uiso R . . . . .
H24 H 1.0292 0.3294 0.8178 0.0500 1.0000 Uiso R . . . . .
H25 H 0.8549 0.2991 0.7674 0.0500 1.0000 Uiso R . . . . .
H26 H 0.8174 0.2169 0.7950 0.0500 1.0000 Uiso R . . . . .
H88 H 0.8584 -0.0561 0.5455 0.0500 1.0000 Uiso R . . . . .
H33 H 0.7956 -0.1342 0.5708 0.0500 1.0000 Uiso R . . . . .
H34 H 0.6679 -0.1466 0.6584 0.0500 1.0000 Uiso R . . . . .
H35 H 0.6006 -0.0823 0.7285 0.0500 1.0000 Uiso R . . . . .
H36 H 0.6571 -0.0010 0.7036 0.0500 1.0000 Uiso R . . . . .
H42 H 0.9567 0.0698 0.5244 0.0500 1.0000 Uiso R . . . . .
H43 H 0.9402 0.0920 0.3735 0.0500 1.0000 Uiso R . . . . .
H44 H 0.7737 0.0786 0.2739 0.0500 1.0000 Uiso R . . . . .
H45 H 0.6265 0.0417 0.3213 0.0500 1.0000 Uiso R . . . . .
H46 H 0.6418 0.0207 0.4725 0.0500 1.0000 Uiso R . . . . .
H52 H 0.6875 0.1582 0.7245 0.0500 1.0000 Uiso R . . . . .
H53 H 0.5712 0.1106 0.7946 0.0500 1.0000 Uiso R . . . . .
H54 H 0.4351 0.0641 0.7088 0.0500 1.0000 Uiso R . . . . .
H55 H 0.4019 0.0695 0.5539 0.0500 1.0000 Uiso R . . . . .
H56 H 0.5162 0.1166 0.4798 0.0500 1.0000 Uiso R . . . . .
H89 H 0.6384 0.1520 0.3747 0.0500 1.0000 Uiso R . . . . .
H63 H 0.5552 0.2008 0.2540 0.0500 1.0000 Uiso R . . . . .
H64 H 0.4964 0.2772 0.2816 0.0500 1.0000 Uiso R . . . . .
H65 H 0.5431 0.3118 0.4256 0.0500 1.0000 Uiso R . . . . .
H66 H 0.6161 0.2625 0.5445 0.0500 1.0000 Uiso R . . . . .
H90 H 1.3004 0.1626 0.5963 0.0500 1.0000 Uiso R . . . . .
H73 H 1.4170 0.2200 0.5501 0.0500 1.0000 Uiso R . . . . .
H74 H 1.3909 0.3018 0.5709 0.0500 1.0000 Uiso R . . . . .
H75 H 1.2548 0.3278 0.6464 0.0500 1.0000 Uiso R . . . . .
H76 H 1.1295 0.2738 0.6864 0.0500 1.0000 Uiso R . . . . .
H82 H 1.2860 0.1795 0.8141 0.0500 1.0000 Uiso R . . . . .
H83 H 1.3735 0.1176 0.9126 0.0500 1.0000 Uiso R . . . . .
H84 H 1.3167 0.0384 0.8870 0.0500 1.0000 Uiso R . . . . .
H85 H 1.1858 0.0188 0.7657 0.0500 1.0000 Uiso R . . . . .
H86 H 1.0946 0.0795 0.6714 0.0500 1.0000 Uiso R . . . . .

loop_
_atom_site_aniso_label
_atom_site_aniso_U_11
_atom_site_aniso_U_22
_atom_site_aniso_U_33
_atom_site_aniso_U_23
_atom_site_aniso_U_13
_atom_site_aniso_U_12
I1 0.1293(9) 0.1069(8) 0.1088(8) 0.0362(6) 0.0980(7) 0.0197(7)
I2 0.1300(10) 0.0883(8) 0.1131(9) -0.0006(6) -0.0004(7) 0.0323(7)
Cu3 0.0461(9) 0.0364(8) 0.0368(7) 0.0100(6) 0.0148(7) -0.0118(7)
Cu4 0.0907(15) 0.0800(14) 0.0760(13) 0.0272(10) 0.0321(11) 0.0288(11)
N1 0.068(6) 0.029(5) 0.035(4) 0.007(3) 0.019(4) -0.018(4)
N2 0.078(7) 0.029(5) 0.031(4) 0.000(3) 0.010(4) -0.010(4)
N3 0.033(5) 0.040(5) 0.051(5) 0.026(4) 0.016(4) -0.004(4)
N4 0.021(5) 0.063(6) 0.044(5) 0.030(4) 0.004(4) -0.006(4)
C1 0.053(6) 0.035(6) 0.025(5) 0.007(4) 0.018(5) -0.007(5)
C2 0.150(13) 0.042(7) 0.044(6) 0.005(5) 0.031(7) -0.048(8)
C3 0.167(14) 0.034(7) 0.039(7) 0.013(5) 0.007(8) -0.020(8)
C4 0.046(6) 0.023(5) 0.042(6) 0.000(4) 0.024(5) 0.005(5)
C5 0.034(6) 0.026(5) 0.046(6) 0.005(4) 0.019(5) 0.006(4)
C6 0.048(8) 0.075(9) 0.096(9) 0.063(7) 0.025(7) -0.004(6)
C7 0.035(8) 0.143(13) 0.092(10) 0.083(9) 0.003(7) -0.022(8)
C8 0.028(6) 0.045(6) 0.036(5) 0.006(4) 0.016(5) -0.005(5)
C11 0.050(6) 0.029(5) 0.031(5) -0.001(4) 0.015(4) -0.007(5)
C12 0.075(9) 0.049(7) 0.053(7) 0.010(5) 0.023(6) 0.006(6)
C13 0.078(10) 0.079(10) 0.063(8) 0.017(7) -0.010(7) 0.013(8)
C14 0.152(15) 0.057(9) 0.050(7) 0.008(6) 0.038(9) 0.016(9)
C15 0.131(13) 0.069(9) 0.053(7) -0.006(7) 0.054(8) 0.009(9)
C16 0.088(9) 0.064(8) 0.049(6) 0.010(6) 0.035(6) 0.017(7)
C21 0.062(7) 0.035(6) 0.030(5) -0.012(4) 0.022(5) -0.006(5)
C22 0.046(7) 0.044(7) 0.038(5) -0.015(4) 0.013(5) -0.014(5)
C23 0.082(9) 0.042(7) 0.061(7) -0.018(6) 0.034(7) -0.036(7)
C24 0.120(12) 0.023(7) 0.078(9) 0.003(6) 0.045(9) -0.015(8)
C25 0.073(9) 0.024(6) 0.077(8) 0.004(5) 0.024(7) 0.000(6)
C26 0.047(7) 0.052(7) 0.053(7) 0.001(5) 0.006(6) -0.014(6)
C31 0.041(6) 0.027(5) 0.036(5) -0.003(4) 0.002(5) -0.004(4)
C32 0.076(8) 0.037(7) 0.046(6) -0.005(5) 0.005(6) 0.014(6)
C33 0.107(12) 0.034(8) 0.074(9) 0.001(6) -0.017(9) 0.013(7)
C34 0.134(15) 0.034(8) 0.085(11) 0.020(7) -0.027(10) -0.022(9)
C35 0.064(9) 0.093(12) 0.086(10) 0.034(9) 0.006(8) -0.030(8)
C36 0.064(8) 0.047(7) 0.071(8) 0.008(6) 0.031(7) 0.002(6)
C41 0.048(7) 0.031(6) 0.048(6) -0.007(4) 0.021(5) 0.003(5)
C42 0.061(8) 0.075(8) 0.056(7) 0.005(6) 0.023(6) -0.022(6)
C43 0.099(11) 0.085(10) 0.057(8) 0.000(7) 0.047(8) -0.034(8)
C44 0.135(13) 0.049(8) 0.053(8) 0.006(6) 0.042(9) 0.003(8)
C45 0.082(9) 0.058(8) 0.040(6) 0.008(5) -0.006(6) 0.006(7)
C46 0.044(7) 0.039(6) 0.049(6) 0.008(5) 0.005(5) 0.006(5)
C51 0.031(6) 0.031(6) 0.052(6) 0.004(4) 0.020(5) 0.000(4)
C52 0.052(7) 0.055(7) 0.048(6) 0.000(5) 0.019(5) -0.014(6)
C53 0.056(7) 0.062(8) 0.052(7) 0.013(5) 0.029(6) -0.005(6)
C54 0.050(8) 0.047(8) 0.103(10) 0.019(7) 0.038(8) 0.000(6)
C55 0.037(7) 0.050(7) 0.106(10) 0.007(7) 0.016(7) -0.021(6)
C56 0.035(6) 0.040(6) 0.068(7) 0.004(5) 0.009(6) -0.009(5)
C61 0.033(6) 0.037(6) 0.045(6) 0.013(4) 0.017(5) 0.005(5)
C62 0.069(8) 0.051(7) 0.056(7) -0.003(6) 0.020(6) 0.012(6)
C63 0.092(10) 0.091(11) 0.039(7) 0.005(7) 0.001(7) 0.012(9)
C64 0.063(9) 0.111(13) 0.071(10) 0.051(9) 0.005(8) 0.003(9)
C65 0.072(9) 0.054(8) 0.083(10) 0.029(7) 0.027(8) 0.028(7)
C66 0.042(7) 0.058(8) 0.069(8) 0.005(6) 0.025(6) 0.001(6)
C71 0.028(6) 0.052(7) 0.042(5) 0.007(5) 0.013(5) 0.005(5)
C72 0.030(6) 0.053(7) 0.056(6) 0.000(5) 0.019(5) -0.003(5)
C73 0.036(7) 0.091(11) 0.094(10) 0.025(8) 0.027(7) -0.006(7)
C74 0.062(9) 0.078(10) 0.090(10) 0.030(8) 0.015(8) -0.040(8)
C75 0.100(11) 0.038(7) 0.083(9) 0.001(6) 0.020(8) -0.015(7)
C76 0.052(7) 0.043(7) 0.064(7) 0.006(5) 0.025(6) 0.008(6)
C81 0.032(6) 0.047(7) 0.041(5) 0.005(5) 0.013(5) 0.001(5)
C82 0.059(8) 0.058(8) 0.065(8) 0.009(6) 0.023(7) -0.002(6)
C83 0.066(9) 0.156(15) 0.048(7) 0.041(9) 0.016(7) 0.040(10)
C84 0.096(13) 0.093(13) 0.157(17) 0.090(13) 0.084(13) 0.063(12)
C85 0.071(11) 0.061(10) 0.160(17) 0.039(11) 0.056(11) 0.027(9)
C86 0.051(7) 0.048(8) 0.089(9) 0.004(7) 0.025(7) 0.001(6)

loop_
_geom_bond_atom_site_label_1
_geom_bond_site_symmetry_1
_geom_bond_atom_site_label_2
_geom_bond_site_symmetry_2
_geom_bond_distance
_geom_bond_publ_flag
I1 . Cu4 2_657 2.561(2) yes
I1 . Cu4 . 2.551(2) yes
I2 . Cu4 . 2.476(2) yes
Cu3 . N1 . 2.043(7) yes
Cu3 . N2 . 2.077(7) yes
Cu3 . N3 . 2.054(8) yes
Cu3 . N4 . 2.088(7) yes
Cu3 . C2 . 2.861(9) yes
Cu3 . C3 . 2.853(10) yes
Cu3 . C6 . 2.845(10) yes
Cu4 . Cu4 2_657 2.749(4) yes
N1 . C1 . 1.275(11) yes
N1 . C2 . 1.466(11) yes
N2 . C3 . 1.483(11) yes
N2 . C4 . 1.296(11) yes
N3 . C5 . 1.270(11) yes
N3 . C6 . 1.496(10) yes
N4 . C7 . 1.479(12) yes
N4 . C8 . 1.283(11) yes
C1 . C11 . 1.484(11) yes
C1 . C21 . 1.510(12) yes
C2 . C3 . 1.385(14) yes
C2 . H21 . 0.947 no
C2 . H22 . 0.951 no
C3 . H31 . 0.951 no
C3 . H32 . 0.949 no
C4 . C31 . 1.486(12) yes
C4 . C41 . 1.471(12) yes
C5 . C51 . 1.494(11) yes
C5 . C61 . 1.477(12) yes
C6 . C7 . 1.340(14) yes
C6 . H61 . 0.950 no
C6 . H62 . 0.955 no
C7 . H71 . 0.950 no
C7 . H72 . 0.953 no
C8 . C71 . 1.503(12) yes
C8 . C81 . 1.466(12) yes
C11 . C12 . 1.354(13) yes
C11 . C16 . 1.383(12) yes
C12 . C13 . 1.375(14) yes
C12 . H12 . 0.952 no
C13 . C14 . 1.342(16) yes
C13 . H13 . 0.955 no
C14 . C15 . 1.317(17) yes
C14 . H14 . 0.950 no
C15 . C16 . 1.406(15) yes
C15 . H15 . 0.951 no
C16 . H16 . 0.951 no
C21 . C22 . 1.364(13) yes
C21 . C26 . 1.390(13) yes
C22 . C23 . 1.379(13) yes
C22 . H87 . 0.951 no
C23 . C24 . 1.383(16) yes
C23 . H23 . 0.951 no
C24 . C25 . 1.341(16) yes
C24 . H24 . 0.953 no
C25 . C26 . 1.391(13) yes
C25 . H25 . 0.950 no
C26 . H26 . 0.949 no
C31 . C32 . 1.393(12) yes
C31 . C36 . 1.374(12) yes
C32 . C33 . 1.386(16) yes
C32 . H88 . 0.949 no
C33 . C34 . 1.337(19) yes
C33 . H33 . 0.951 no
C34 . C35 . 1.358(18) yes
C34 . H34 . 0.947 no
C35 . C36 . 1.422(15) yes
C35 . H35 . 0.946 no
C36 . H36 . 0.951 no
C41 . C42 . 1.409(13) yes
C41 . C46 . 1.369(13) yes
C42 . C43 . 1.366(15) yes
C42 . H42 . 0.950 no
C43 . C44 . 1.385(17) yes
C43 . H43 . 0.954 no
C44 . C45 . 1.358(16) yes
C44 . H44 . 0.952 no
C45 . C46 . 1.390(13) yes
C45 . H45 . 0.947 no
C46 . H46 . 0.951 no
C51 . C52 . 1.397(13) yes
C51 . C56 . 1.398(13) yes
C52 . C53 . 1.372(12) yes
C52 . H52 . 0.948 no
C53 . C54 . 1.356(15) yes
C53 . H53 . 0.949 no
C54 . C55 . 1.380(16) yes
C54 . H54 . 0.949 no
C55 . C56 . 1.386(13) yes
C55 . H55 . 0.945 no
C56 . H56 . 0.949 no
C61 . C62 . 1.377(13) yes
C61 . C66 . 1.388(13) yes
C62 . C63 . 1.386(15) yes
C62 . H89 . 0.950 no
C63 . C64 . 1.339(17) yes
C63 . H63 . 0.951 no
C64 . C65 . 1.397(17) yes
C64 . H64 . 0.949 no
C65 . C66 . 1.350(14) yes
C65 . H65 . 0.949 no
C66 . H66 . 0.953 no
C71 . C72 . 1.410(11) yes
C71 . C76 . 1.397(13) yes
C72 . C73 . 1.368(14) yes
C72 . H90 . 0.951 no
C73 . C74 . 1.363(16) yes
C73 . H73 . 0.952 no
C74 . C75 . 1.374(16) yes
C74 . H74 . 0.946 no
C75 . C76 . 1.344(14) yes
C75 . H75 . 0.949 no
C76 . H76 . 0.950 no
C81 . C82 . 1.374(14) yes
C81 . C86 . 1.364(13) yes
C82 . C83 . 1.404(16) yes
C82 . H82 . 0.951 no
C83 . C84 . 1.35(2) yes
C83 . H83 . 0.955 no
C84 . C85 . 1.35(2) yes
C84 . H84 . 0.952 no
C85 . C86 . 1.361(17) yes
C85 . H85 . 0.949 no
C86 . H86 . 0.949 no
